data_4085208
loop_
_publ_author_name
'Brill, Marcel'
'Rominger, Frank'
'Hofmann, Peter'

_publ_section_title
;
 1,2-Bis(di-tert-butylphosphino)imidazole (dtbpi): A Versatile
 Imidazole-Based, Rigid, Bulky Bisphosphine Ligand for Transition Metals
;
_journal_issue 2
_journal_name_full Organometallics
_journal_page_first 506
_journal_paper_doi 10.1021/om501145b
_journal_volume 34
_journal_year 2015
_chemical_formula_sum 'C23 H40 N4 Ni P2'
_chemical_formula_weight 493.24
_chemical_name_common '3 in manuscript'
_chemical_name_systematic
; 
 ? 
;
_space_group_IT_number 2
_symmetry_cell_setting triclinic
_symmetry_space_group_name_Hall '-P 1'
_symmetry_space_group_name_H-M 'P -1'
_atom_sites_solution_hydrogens geom
_atom_sites_solution_primary direct
_atom_sites_solution_secondary difmap
_audit_creation_method SHELXL-97
_cell_angle_alpha 100.964(2)
_cell_angle_beta 93.499(2)
_cell_angle_gamma 114.638(2)
_cell_formula_units_Z 2
_cell_length_a 9.4684(13)
_cell_length_b 10.8025(15)
_cell_length_c 14.2370(19)
_cell_measurement_reflns_used 3320
_cell_measurement_temperature 200(2)
_cell_measurement_theta_max 26.15
_cell_measurement_theta_min 2.29
_cell_volume 1283.3(3)
_computing_cell_refinement 'Bruker SAINT'
_computing_data_collection 'Bruker APEX2'
_computing_data_reduction 'Bruker SAINT'
_computing_molecular_graphics 'Bruker SHELXTL'
_computing_publication_material 'Bruker SHELXTL'
_computing_structure_refinement 'SHELXL-97 (Sheldrick, 2008)'
_computing_structure_solution 'SHELXS-97 (Sheldrick, 2008)'
_diffrn_ambient_temperature 200(2)
_diffrn_measured_fraction_theta_full 0.992
_diffrn_measured_fraction_theta_max 0.992
_diffrn_measurement_device_type 'Bruker APEX-II CCD'
_diffrn_measurement_method '\f and \w scans'
_diffrn_radiation_monochromator mirror
_diffrn_radiation_source 'ImuS microsource'
_diffrn_radiation_type MoK\a
_diffrn_radiation_wavelength 0.71073
_diffrn_reflns_av_R_equivalents 0.0668
_diffrn_reflns_av_sigmaI/netI 0.0926
_diffrn_reflns_limit_h_max 12
_diffrn_reflns_limit_h_min -12
_diffrn_reflns_limit_k_max 14
_diffrn_reflns_limit_k_min -14
_diffrn_reflns_limit_l_max 18
_diffrn_reflns_limit_l_min -18
_diffrn_reflns_number 18724
_diffrn_reflns_theta_full 28.32
_diffrn_reflns_theta_max 28.32
_diffrn_reflns_theta_min 1.48
_exptl_absorpt_coefficient_mu 0.897
_exptl_absorpt_correction_T_max 0.9911
_exptl_absorpt_correction_T_min 0.9077
_exptl_absorpt_correction_type multi-scan
_exptl_absorpt_process_details
;
Sheldrick, G. M. (2008). <i>SADABS</i>. University of G\"ottingen,             Germany.
;
_exptl_crystal_colour yellow
_exptl_crystal_density_diffrn 1.276
_exptl_crystal_density_method 'not measured'
_exptl_crystal_description plate
_exptl_crystal_F_000 528
_exptl_crystal_size_max 0.11
_exptl_crystal_size_mid 0.10
_exptl_crystal_size_min 0.01
_refine_diff_density_max 0.485
_refine_diff_density_min -0.542
_refine_diff_density_rms 0.087
_refine_ls_extinction_method none
_refine_ls_goodness_of_fit_ref 1.031
_refine_ls_hydrogen_treatment mixed
_refine_ls_matrix_type full
_refine_ls_number_parameters 304
_refine_ls_number_reflns 6341
_refine_ls_number_restraints 0
_refine_ls_restrained_S_all 1.031
_refine_ls_R_factor_all 0.1008
_refine_ls_R_factor_gt 0.0589
_refine_ls_shift/su_max 0.000
_refine_ls_shift/su_mean 0.000
_refine_ls_structure_factor_coef Fsqd
_refine_ls_weighting_details 'calc w=1/[\s^2^(Fo^2^)+(0.0540P)^2^+0.6267P] where P=(Fo^2^+2Fc^2^)/3'
_refine_ls_weighting_scheme calc
_refine_ls_wR_factor_gt 0.1228
_refine_ls_wR_factor_ref 0.1389
_reflns_number_gt 4178
_reflns_number_total 6341
_reflns_threshold_expression >2sigma(I)
_cod_data_source_file om501145b_si_002.cif
_cod_data_source_block mbi17
_cod_depositor_comments
;
The following automatic conversions were performed:

'_symmetry_cell_setting' value 'Triclinic' changed to 'triclinic'
according to
/home/saulius/struct/COD-crude-data--automatic-downloads/rss-feeds/ACS/lib/dictionaries/cif_core.dic
dictionary named 'cif_core.dic' version 2.4.2 from 2011-04-26.

Automatic conversion script
Id: cif_fix_values 2935 2014-11-11 08:27:57Z andrius 

 Adding full bibliography for 4085206--4085216.cif.
;
_cod_original_sg_symbol_H-M P-1
_cod_database_code 4085208

loop_
_symmetry_equiv_pos_as_xyz
'x, y, z'
'-x, -y, -z'

loop_
_atom_site_label
_atom_site_type_symbol
_atom_site_fract_x
_atom_site_fract_y
_atom_site_fract_z
_atom_site_U_iso_or_equiv
_atom_site_adp_type
_atom_site_occupancy
_atom_site_symmetry_multiplicity
_atom_site_calc_flag
_atom_site_refinement_flags
_atom_site_disorder_assembly
_atom_site_disorder_group
Ni1 Ni 0.21041(5) 0.26581(5) 0.24498(3) 0.02246(14) Uani 0.9635(13) 1 d P A 1
P1 P -0.04149(11) 0.19084(9) 0.25473(7) 0.0236(2) Uani 0.9635(13) 1 d P A 1
P2 P 0.24898(10) 0.48203(10) 0.25583(7) 0.0237(2) Uani 0.9635(13) 1 d P A 1
C1 C -0.0662(4) 0.3501(4) 0.2705(3) 0.0276(8) Uani 1 1 d . A 1
N2 N 0.0612(3) 0.4744(3) 0.2656(2) 0.0316(7) Uani 1 1 d . A 1
C3 C 0.0090(4) 0.5772(4) 0.2782(3) 0.0387(10) Uani 1 1 d . A 1
H3 H 0.0678 0.6734 0.2791 0.046 Uiso 1 1 calc R A 1
C4 C -0.1423(5) 0.5125(4) 0.2889(3) 0.0476(11) Uani 1 1 d . A 1
H4 H -0.2083 0.5586 0.2989 0.057 Uiso 1 1 calc R A 1
N5 N -0.1913(4) 0.3724(4) 0.2837(3) 0.0432(9) Uani 1 1 d . A 1
C11 C -0.1126(4) 0.1197(4) 0.3631(3) 0.0325(9) Uani 1 1 d . A 1
C12 C 0.0159(5) 0.2086(4) 0.4503(3) 0.0488(11) Uani 1 1 d . A 1
H12A H -0.0171 0.1744 0.5081 0.073 Uiso 1 1 calc R A 1
H12B H 0.0337 0.3066 0.4606 0.073 Uiso 1 1 calc R A 1
H12C H 0.1135 0.2018 0.4383 0.073 Uiso 1 1 calc R A 1
C13 C -0.1338(5) -0.0312(4) 0.3463(3) 0.0430(10) Uani 1 1 d . A 1
H13A H -0.1528 -0.0630 0.4064 0.064 Uiso 1 1 calc R A 1
H13B H -0.0384 -0.0359 0.3266 0.064 Uiso 1 1 calc R A 1
H13C H -0.2237 -0.0916 0.2952 0.064 Uiso 1 1 calc R A 1
C14 C -0.2661(5) 0.1241(4) 0.3890(3) 0.0466(11) Uani 1 1 d . A 1
H14A H -0.2892 0.0918 0.4485 0.070 Uiso 1 1 calc R A 1
H14B H -0.3527 0.0630 0.3360 0.070 Uiso 1 1 calc R A 1
H14C H -0.2542 0.2205 0.3988 0.070 Uiso 1 1 calc R A 1
C15 C -0.1820(4) 0.0744(4) 0.1397(3) 0.0351(9) Uani 1 1 d . A 1
C16 C -0.1416(5) -0.0488(4) 0.1035(3) 0.0467(11) Uani 1 1 d . A 1
H16A H -0.2126 -0.1093 0.0435 0.070 Uiso 1 1 calc R A 1
H16B H -0.1540 -0.1031 0.1529 0.070 Uiso 1 1 calc R A 1
H16C H -0.0327 -0.0124 0.0912 0.070 Uiso 1 1 calc R A 1
C17 C -0.1550(5) 0.1604(4) 0.0638(3) 0.0475(11) Uani 1 1 d . A 1
H17A H -0.2277 0.1031 0.0037 0.071 Uiso 1 1 calc R A 1
H17B H -0.0464 0.1907 0.0512 0.071 Uiso 1 1 calc R A 1
H17C H -0.1733 0.2429 0.0875 0.071 Uiso 1 1 calc R A 1
C18 C -0.3564(4) 0.0182(4) 0.1501(3) 0.0432(10) Uani 1 1 d . A 1
H18A H -0.4209 -0.0325 0.0864 0.065 Uiso 1 1 calc R A 1
H18B H -0.3802 0.0967 0.1768 0.065 Uiso 1 1 calc R A 1
H18C H -0.3797 -0.0455 0.1937 0.065 Uiso 1 1 calc R A 1
C21 C 0.3712(4) 0.6104(4) 0.3714(3) 0.0298(8) Uani 1 1 d . A 1
C22 C 0.2844(5) 0.5600(4) 0.4537(3) 0.0422(10) Uani 1 1 d . A 1
H22A H 0.3494 0.6182 0.5160 0.063 Uiso 1 1 calc R A 1
H22B H 0.2635 0.4621 0.4494 0.063 Uiso 1 1 calc R A 1
H22C H 0.1846 0.5672 0.4486 0.063 Uiso 1 1 calc R A 1
C23 C 0.5281(4) 0.6006(4) 0.3861(3) 0.0460(11) Uani 1 1 d . A 1
H23A H 0.5920 0.6655 0.4470 0.069 Uiso 1 1 calc R A 1
H23B H 0.5848 0.6255 0.3321 0.069 Uiso 1 1 calc R A 1
H23C H 0.5075 0.5047 0.3886 0.069 Uiso 1 1 calc R A 1
C24 C 0.4059(5) 0.7636(4) 0.3793(3) 0.0428(10) Uani 1 1 d . A 1
H24A H 0.4707 0.8207 0.4419 0.064 Uiso 1 1 calc R A 1
H24B H 0.3067 0.7721 0.3742 0.064 Uiso 1 1 calc R A 1
H24C H 0.4624 0.7964 0.3269 0.064 Uiso 1 1 calc R A 1
C25 C 0.3058(4) 0.5587(4) 0.1478(3) 0.0352(9) Uani 1 1 d . A 1
C26 C 0.4831(4) 0.6065(4) 0.1502(3) 0.0409(10) Uani 1 1 d . A 1
H26A H 0.5116 0.6268 0.0880 0.061 Uiso 1 1 calc R A 1
H26B H 0.5102 0.5321 0.1621 0.061 Uiso 1 1 calc R A 1
H26C H 0.5407 0.6913 0.2022 0.061 Uiso 1 1 calc R A 1
C27 C 0.2659(5) 0.6801(5) 0.1381(3) 0.0487(11) Uani 1 1 d . A 1
H27A H 0.3092 0.7169 0.0832 0.073 Uiso 1 1 calc R A 1
H27B H 0.3115 0.7547 0.1977 0.073 Uiso 1 1 calc R A 1
H27C H 0.1513 0.6462 0.1274 0.073 Uiso 1 1 calc R A 1
C28 C 0.2218(5) 0.4396(4) 0.0573(3) 0.0501(11) Uani 1 1 d . A 1
H28A H 0.2561 0.4733 -0.0004 0.075 Uiso 1 1 calc R A 1
H28B H 0.1078 0.4075 0.0531 0.075 Uiso 1 1 calc R A 1
H28C H 0.2477 0.3616 0.0611 0.075 Uiso 1 1 calc R A 1
C31 C 0.4025(4) 0.2441(4) 0.2309(3) 0.0304(8) Uani 1 1 d . A 1
H31 H 0.485(4) 0.293(4) 0.286(3) 0.030(10) Uiso 1 1 d . B 1
C32 C 0.2730(5) 0.1139(4) 0.2340(3) 0.0376(9) Uani 1 1 d . A 1
H32 H 0.224(4) 0.048(4) 0.175(3) 0.040(11) Uiso 1 1 d . C 1
C33 C 0.4596(4) 0.2600(4) 0.1414(3) 0.0341(9) Uani 1 1 d . A 1
N33 N 0.5050(4) 0.2738(4) 0.0695(3) 0.0537(10) Uani 1 1 d . A 1
C34 C 0.2739(5) 0.0632(5) 0.3201(4) 0.0524(12) Uani 1 1 d . A 1
N34 N 0.2750(6) 0.0234(6) 0.3888(4) 0.0912(18) Uani 1 1 d . A 1
Ni1B Ni -0.0365(14) 0.2401(13) 0.1602(8) 0.025(4) Uiso 0.0365(13) 1 d P A 2
P1B P 0.075(3) 0.205(2) 0.2790(17) 0.021(5) Uiso 0.0365(13) 1 d P A 2
P2B P 0.105(3) 0.464(3) 0.2038(19) 0.027(6) Uiso 0.0365(13) 1 d P A 2

loop_
_atom_site_aniso_label
_atom_site_aniso_U_11
_atom_site_aniso_U_22
_atom_site_aniso_U_33
_atom_site_aniso_U_23
_atom_site_aniso_U_13
_atom_site_aniso_U_12
Ni1 0.0203(2) 0.0197(3) 0.0281(3) 0.00755(18) 0.00726(18) 0.0081(2)
P1 0.0209(5) 0.0187(5) 0.0290(5) 0.0067(4) 0.0069(4) 0.0057(4)
P2 0.0188(5) 0.0197(5) 0.0329(5) 0.0091(4) 0.0078(4) 0.0070(4)
C1 0.0187(17) 0.029(2) 0.033(2) 0.0102(15) 0.0068(14) 0.0063(15)
N2 0.0281(17) 0.0291(18) 0.0425(19) 0.0144(14) 0.0116(14) 0.0139(14)
C3 0.032(2) 0.023(2) 0.069(3) 0.0171(19) 0.0158(19) 0.0158(18)
C4 0.035(2) 0.034(2) 0.083(3) 0.018(2) 0.015(2) 0.021(2)
N5 0.0313(18) 0.041(2) 0.063(2) 0.0157(17) 0.0134(16) 0.0191(16)
C11 0.032(2) 0.028(2) 0.035(2) 0.0124(16) 0.0134(16) 0.0078(17)
C12 0.054(3) 0.049(3) 0.038(2) 0.019(2) 0.010(2) 0.013(2)
C13 0.045(2) 0.034(2) 0.053(3) 0.020(2) 0.015(2) 0.015(2)
C14 0.054(3) 0.042(3) 0.052(3) 0.021(2) 0.033(2) 0.021(2)
C15 0.032(2) 0.028(2) 0.039(2) 0.0036(17) 0.0028(17) 0.0084(17)
C16 0.041(2) 0.043(3) 0.046(3) -0.005(2) 0.003(2) 0.016(2)
C17 0.045(3) 0.045(3) 0.035(2) 0.0060(19) -0.0014(19) 0.005(2)
C18 0.031(2) 0.034(2) 0.052(3) 0.0007(19) 0.0003(19) 0.0080(19)
C21 0.0244(19) 0.028(2) 0.037(2) 0.0063(16) 0.0079(15) 0.0108(16)
C22 0.048(3) 0.037(2) 0.036(2) 0.0048(18) 0.0045(19) 0.015(2)
C23 0.034(2) 0.042(3) 0.055(3) -0.001(2) -0.0049(19) 0.016(2)
C24 0.042(2) 0.028(2) 0.052(3) 0.0076(19) 0.008(2) 0.0100(19)
C25 0.038(2) 0.032(2) 0.037(2) 0.0176(17) 0.0125(17) 0.0123(18)
C26 0.034(2) 0.037(2) 0.048(2) 0.0149(19) 0.0188(19) 0.0073(19)
C27 0.047(3) 0.053(3) 0.059(3) 0.034(2) 0.020(2) 0.024(2)
C28 0.051(3) 0.046(3) 0.040(2) 0.017(2) 0.009(2) 0.005(2)
C31 0.028(2) 0.029(2) 0.036(2) 0.0104(17) 0.0075(17) 0.0125(18)
C32 0.035(2) 0.032(2) 0.047(3) 0.0073(19) 0.0062(19) 0.0167(19)
C33 0.031(2) 0.033(2) 0.040(2) 0.0092(17) 0.0068(17) 0.0145(18)
N33 0.058(2) 0.064(3) 0.049(2) 0.019(2) 0.0211(19) 0.032(2)
C34 0.046(3) 0.053(3) 0.089(4) 0.043(3) 0.033(3) 0.036(2)
N34 0.092(4) 0.120(4) 0.127(4) 0.095(4) 0.055(3) 0.076(3)

loop_
_atom_type_symbol
_atom_type_description
_atom_type_scat_dispersion_real
_atom_type_scat_dispersion_imag
_atom_type_scat_source
C C 0.0033 0.0016 'International Tables Vol C Tables 4.2.6.8 and 6.1.1.4'
H H 0.0000 0.0000 'International Tables Vol C Tables 4.2.6.8 and 6.1.1.4'
N N 0.0061 0.0033 'International Tables Vol C Tables 4.2.6.8 and 6.1.1.4'
P P 0.1023 0.0942 'International Tables Vol C Tables 4.2.6.8 and 6.1.1.4'
Ni Ni 0.3393 1.1124 'International Tables Vol C Tables 4.2.6.8 and 6.1.1.4'

loop_
_geom_angle_atom_site_label_1
_geom_angle_atom_site_label_2
_geom_angle_atom_site_label_3
_geom_angle
C31 Ni1 C32 43.45(15)
C31 Ni1 P2 111.66(11)
C32 Ni1 P2 155.08(12)
C31 Ni1 P1 154.57(11)
C32 Ni1 P1 111.16(12)
P2 Ni1 P1 93.75(4)
C1 P1 C11 104.47(16)
C1 P1 C15 103.57(16)
C11 P1 C15 110.53(17)
C1 P1 Ni1 102.38(11)
C11 P1 Ni1 117.82(12)
C15 P1 Ni1 115.88(12)
N2 P2 C21 102.52(15)
N2 P2 C25 104.37(16)
C21 P2 C25 110.99(17)
N2 P2 Ni1 103.22(10)
C21 P2 Ni1 115.42(12)
C25 P2 Ni1 118.00(13)
N5 C1 N2 110.3(3)
N5 C1 P1 130.7(3)
N2 C1 P1 119.0(2)
C3 N2 C1 106.7(3)
C3 N2 P2 131.7(3)
C1 N2 P2 121.4(2)
C4 C3 N2 105.4(3)
C4 C3 H3 127.3
N2 C3 H3 127.3
C3 C4 N5 112.5(3)
C3 C4 H4 123.7
N5 C4 H4 123.7
C1 N5 C4 105.1(3)
C13 C11 C12 108.5(3)
C13 C11 C14 108.8(3)
C12 C11 C14 107.4(3)
C13 C11 P1 109.3(3)
C12 C11 P1 107.2(2)
C14 C11 P1 115.5(3)
C17 C15 C18 107.6(3)
C17 C15 C16 108.4(3)
C18 C15 C16 109.7(3)
C17 C15 P1 107.8(3)
C18 C15 P1 114.6(3)
C16 C15 P1 108.6(3)
C24 C21 C22 109.4(3)
C24 C21 C23 108.7(3)
C22 C21 C23 106.5(3)
C24 C21 P2 116.6(3)
C22 C21 P2 106.6(2)
C23 C21 P2 108.6(2)
C28 C25 C26 107.5(3)
C28 C25 C27 108.0(3)
C26 C25 C27 109.3(3)
C28 C25 P2 107.0(3)
C26 C25 P2 107.8(3)
C27 C25 P2 116.8(3)
C33 C31 C32 118.9(4)
C33 C31 Ni1 116.1(3)
C32 C31 Ni1 68.3(2)
C33 C31 H31 113(2)
C32 C31 H31 119(2)
Ni1 C31 H31 115(2)
C34 C32 C31 117.7(4)
C34 C32 Ni1 114.9(3)
C31 C32 Ni1 68.2(2)
C34 C32 H32 118(2)
C31 C32 H32 118(2)
Ni1 C32 H32 110(2)
N33 C33 C31 179.3(4)
N34 C34 C32 179.7(7)
P1B Ni1B P2B 92.7(11)

loop_
_geom_bond_atom_site_label_1
_geom_bond_atom_site_label_2
_geom_bond_distance
Ni1 C31 1.946(4)
Ni1 C32 1.947(4)
Ni1 P2 2.1811(11)
Ni1 P1 2.1992(10)
P1 C1 1.806(4)
P1 C11 1.889(4)
P1 C15 1.895(4)
P2 N2 1.761(3)
P2 C21 1.879(4)
P2 C25 1.886(4)
C1 N5 1.320(4)
C1 N2 1.399(4)
N2 C3 1.379(4)
C3 C4 1.340(5)
C3 H3 0.9500
C4 N5 1.371(5)
C4 H4 0.9500
C11 C13 1.525(5)
C11 C12 1.528(5)
C11 C14 1.539(5)
C12 H12A 0.9800
C12 H12B 0.9800
C12 H12C 0.9800
C13 H13A 0.9800
C13 H13B 0.9800
C13 H13C 0.9800
C14 H14A 0.9800
C14 H14B 0.9800
C14 H14C 0.9800
C15 C17 1.521(5)
C15 C18 1.531(5)
C15 C16 1.540(5)
C16 H16A 0.9800
C16 H16B 0.9800
C16 H16C 0.9800
C17 H17A 0.9800
C17 H17B 0.9800
C17 H17C 0.9800
C18 H18A 0.9800
C18 H18B 0.9800
C18 H18C 0.9800
C21 C24 1.527(5)
C21 C22 1.528(5)
C21 C23 1.537(5)
C22 H22A 0.9800
C22 H22B 0.9800
C22 H22C 0.9800
C23 H23A 0.9800
C23 H23B 0.9800
C23 H23C 0.9800
C24 H24A 0.9800
C24 H24B 0.9800
C24 H24C 0.9800
C25 C28 1.529(5)
C25 C26 1.532(5)
C25 C27 1.536(5)
C26 H26A 0.9800
C26 H26B 0.9800
C26 H26C 0.9800
C27 H27A 0.9800
C27 H27B 0.9800
C27 H27C 0.9800
C28 H28A 0.9800
C28 H28B 0.9800
C28 H28C 0.9800
C31 C33 1.426(5)
C31 C32 1.441(5)
C31 H31 0.96(3)
C32 C34 1.437(6)
C32 H32 0.93(4)
C33 N33 1.147(5)
C34 N34 1.142(6)
Ni1B P1B 2.12(3)
Ni1B P2B 2.16(3)

loop_
_geom_torsion_atom_site_label_1
_geom_torsion_atom_site_label_2
_geom_torsion_atom_site_label_3
_geom_torsion_atom_site_label_4
_geom_torsion
C31 Ni1 P1 C1 179.7(3)
C32 Ni1 P1 C1 177.13(18)
P2 Ni1 P1 C1 -2.12(12)
C31 Ni1 P1 C11 65.8(3)
C32 Ni1 P1 C11 63.2(2)
P2 Ni1 P1 C11 -116.02(14)
C31 Ni1 P1 C15 -68.4(3)
C32 Ni1 P1 C15 -70.9(2)
P2 Ni1 P1 C15 109.82(14)
C31 Ni1 P2 N2 178.99(16)
C32 Ni1 P2 N2 -178.5(3)
P1 Ni1 P2 N2 -0.19(11)
C31 Ni1 P2 C21 -70.02(17)
C32 Ni1 P2 C21 -67.5(3)
P1 Ni1 P2 C21 110.80(12)
C31 Ni1 P2 C25 64.55(19)
C32 Ni1 P2 C25 67.0(3)
P1 Ni1 P2 C25 -114.63(14)
C11 P1 C1 N5 -54.2(4)
C15 P1 C1 N5 61.6(4)
Ni1 P1 C1 N5 -177.5(3)
C11 P1 C1 N2 128.3(3)
C15 P1 C1 N2 -115.9(3)
Ni1 P1 C1 N2 4.9(3)
N5 C1 N2 C3 0.9(4)
P1 C1 N2 C3 179.0(3)
N5 C1 N2 P2 176.0(3)
P1 C1 N2 P2 -6.0(4)
C21 P2 N2 C3 57.0(4)
C25 P2 N2 C3 -58.9(4)
Ni1 P2 N2 C3 177.2(3)
C21 P2 N2 C1 -116.7(3)
C25 P2 N2 C1 127.5(3)
Ni1 P2 N2 C1 3.6(3)
C1 N2 C3 C4 -0.5(4)
P2 N2 C3 C4 -174.9(3)
N2 C3 C4 N5 -0.1(5)
N2 C1 N5 C4 -1.0(4)
P1 C1 N5 C4 -178.7(3)
C3 C4 N5 C1 0.7(5)
C1 P1 C11 C13 166.8(3)
C15 P1 C11 C13 56.0(3)
Ni1 P1 C11 C13 -80.4(3)
C1 P1 C11 C12 -75.8(3)
C15 P1 C11 C12 173.4(3)
Ni1 P1 C11 C12 36.9(3)
C1 P1 C11 C14 43.8(3)
C15 P1 C11 C14 -67.0(3)
Ni1 P1 C11 C14 156.5(2)
C1 P1 C15 C17 48.2(3)
C11 P1 C15 C17 159.6(3)
Ni1 P1 C15 C17 -63.0(3)
C1 P1 C15 C18 -71.6(3)
C11 P1 C15 C18 39.8(3)
Ni1 P1 C15 C18 177.2(2)
C1 P1 C15 C16 165.3(3)
C11 P1 C15 C16 -83.2(3)
Ni1 P1 C15 C16 54.1(3)
N2 P2 C21 C24 -71.0(3)
C25 P2 C21 C24 39.9(3)
Ni1 P2 C21 C24 177.6(2)
N2 P2 C21 C22 51.4(3)
C25 P2 C21 C22 162.3(2)
Ni1 P2 C21 C22 -60.0(3)
N2 P2 C21 C23 165.8(3)
C25 P2 C21 C23 -83.3(3)
Ni1 P2 C21 C23 54.4(3)
N2 P2 C25 C28 -79.9(3)
C21 P2 C25 C28 170.3(3)
Ni1 P2 C25 C28 33.9(3)
N2 P2 C25 C26 164.7(2)
C21 P2 C25 C26 54.9(3)
Ni1 P2 C25 C26 -81.5(3)
N2 P2 C25 C27 41.2(3)
C21 P2 C25 C27 -68.5(3)
Ni1 P2 C25 C27 155.0(3)
C32 Ni1 C31 C33 112.7(4)
P2 Ni1 C31 C33 -68.9(3)
P1 Ni1 C31 C33 109.2(3)
P2 Ni1 C31 C32 178.5(2)
P1 Ni1 C31 C32 -3.4(4)
C33 C31 C32 C34 143.7(4)
Ni1 C31 C32 C34 -107.6(3)
C33 C31 C32 Ni1 -108.7(3)
C31 Ni1 C32 C34 111.5(4)
P2 Ni1 C32 C34 108.2(4)
P1 Ni1 C32 C34 -70.0(3)
P2 Ni1 C32 C31 -3.4(5)
P1 Ni1 C32 C31 178.43(19)
C32 C31 C33 N33 112(40)
Ni1 C31 C33 N33 33(40)
C31 C32 C34 N34 28(100)
Ni1 C32 C34 N34 -49(100)
